data_7112164
loop_
_publ_author_name
'Turner, David R.'
'Hawes, Chris S.'
'Batten, Stuart R.'
'Knowles, Gregory P.'
'Chaffee, Alan L.'
'Nolvachai, Yada'
'Kulsing, Chadin'
'Marriott, Philip J.'

_publ_section_title
;
 Metal-organic frameworks as stationary phases for mixed-mode separation
 applications
;
_journal_name_full Chem.Commun.
_journal_page_first 3735
_journal_paper_doi 10.1039/C4CC00933A
_journal_volume 50
_journal_year 2014
_chemical_formula_moiety '0.25(C160 H160 Cd8 N16 O32)'
_chemical_formula_sum 'C40 H40 Cd2 N4 O8'
_chemical_formula_weight 929.56
_chemical_name_systematic ?
_space_group_crystal_system orthorhombic
_space_group_IT_number 64
_symmetry_space_group_name_Hall '-C 2ac 2'
_symmetry_space_group_name_H-M 'C m c a'
_atom_sites_solution_hydrogens geom
_atom_sites_solution_primary direct
_atom_sites_solution_secondary difmap
_audit_creation_date 2014-01-28
_audit_creation_method
;
Olex2 1.2
(compiled 2013.12.10 svn.r2850 for OlexSys, GUI svn.r4736)
;
_cell_angle_alpha 90.00
_cell_angle_beta 90.00
_cell_angle_gamma 90.00
_cell_formula_units_Z 8
_cell_length_a 21.722(4)
_cell_length_b 39.084(8)
_cell_length_c 17.966(4)
_cell_measurement_temperature 273
_cell_volume 15253(5)
_computing_cell_refinement 'XDS (Kabsch, 1993)'
_computing_data_collection 'BluIce (McPhillips, 2002)'
_computing_data_reduction 'XDS (Kabsch, 1993)'
_computing_molecular_graphics 'Olex2 (Dolomanov et al., 2009)'
_computing_publication_material 'Olex2 (Dolomanov et al., 2009)'
_computing_structure_refinement 'SHELXL-97 (Sheldrick, 1997)'
_computing_structure_solution 'SHELXS-97 (Sheldrick, 1997)'
_diffrn_ambient_temperature 273.15
_diffrn_measured_fraction_theta_full 0.983
_diffrn_measured_fraction_theta_max 0.975
_diffrn_measurement_device_type 'ADSC Quantum 210r'
_diffrn_measurement_method 'Phi Scan'
_diffrn_radiation_monochromator 'Silicon Double Crystal'
_diffrn_radiation_type Synchrotron
_diffrn_radiation_wavelength 0.71080
_diffrn_reflns_av_R_equivalents 0.0830
_diffrn_reflns_av_unetI/netI 0.0613
_diffrn_reflns_limit_h_max 27
_diffrn_reflns_limit_h_min -27
_diffrn_reflns_limit_k_max 36
_diffrn_reflns_limit_k_min -49
_diffrn_reflns_limit_l_max 22
_diffrn_reflns_limit_l_min -17
_diffrn_reflns_number 28405
_diffrn_reflns_theta_full 25.00
_diffrn_reflns_theta_max 26.89
_diffrn_reflns_theta_min 1.56
_diffrn_source 'Australian Synchrotron'
_exptl_absorpt_coefficient_mu 0.587
_exptl_absorpt_correction_type multi-scan
_exptl_absorpt_process_details 'XScale within XDS'
_exptl_crystal_colour colourless
_exptl_crystal_density_diffrn 0.810
_exptl_crystal_density_method 'not measured'
_exptl_crystal_description rod
_exptl_crystal_F_000 3744
_exptl_crystal_size_max 0.2
_exptl_crystal_size_mid 0.03
_exptl_crystal_size_min 0.02
_platon_squeeze_details '8 H2O, 5.5 DMF per Cd2, bulk dry material'
_refine_diff_density_max 1.738
_refine_diff_density_min -0.946
_refine_diff_density_rms 0.101
_refine_ls_extinction_method none
_refine_ls_goodness_of_fit_ref 0.983
_refine_ls_hydrogen_treatment mixed
_refine_ls_matrix_type full
_refine_ls_number_parameters 334
_refine_ls_number_reflns 8251
_refine_ls_number_restraints 51
_refine_ls_restrained_S_all 1.007
_refine_ls_R_factor_all 0.0964
_refine_ls_R_factor_gt 0.0788
_refine_ls_shift/su_max 0.005
_refine_ls_shift/su_mean 0.001
_refine_ls_structure_factor_coef Fsqd
_refine_ls_weighting_details 'calc w=1/[\s^2^(Fo^2^)+(0.1775P)^2^+0.0000P] where P=(Fo^2^+2Fc^2^)/3'
_refine_ls_weighting_scheme calc
_refine_ls_wR_factor_gt 0.2379
_refine_ls_wR_factor_ref 0.2524
_reflns_number_gt 5513
_reflns_number_total 8251
_reflns_threshold_expression >2sigma(I)
_cod_data_source_file c4cc00933a2.cif
_cod_data_source_block 1B
_cod_depositor_comments
;
The following automatic conversions were performed:

'_exptl_absorpt_correction_type' value 'multi-Scan' changed to
'multi-scan' according to the built-in table from CIF Core dictionary
named 'cif_core.dic' version 2.4.1 from 2010-06-29.

Automatic conversion script
Id: cif_fix_values 2281 2013-09-26 08:29:07Z andrius 
;
_cod_original_sg_symbol_Hall '-C 2bc 2'
_cod_database_code 7112164
_olex2_refinement_description
;
1. Fixed Uiso
 At 1.2 times of:
  All C(H) groups, All C(H,H) groups
2. Restrained distances
 C22-H22B
 0.97 with sigma of 0.02
 H22A-C22
 0.97 with sigma of 0.02
 H32-C32
 0.97 with sigma of 0.02
 H15-C15
 0.97 with sigma of 0.02
 C37-O38
 1.25 with sigma of 0.02
 C37-O39
 1.25 with sigma of 0.02
 O39-O38
 0.8 with sigma of 0.02
 H15-H15_$1
 1.5 with sigma of 0.04
 H32-H32_$1
 1.5 with sigma of 0.04
3. Uiso/Uaniso restraints and constraints
Uanis(C11) \\sim Ueq: with sigma of 0.01 and sigma for terminal atoms of 0.2
Uanis(N6) \\sim Ueq: with sigma of 0.01 and sigma for terminal atoms of 0.2
Uanis(N12) \\sim Ueq: with sigma of 0.01 and sigma for terminal atoms of 0.2
Uanis(O21) \\sim Ueq: with sigma of 0.01 and sigma for terminal atoms of 0.02
Uanis(C17) \\sim Ueq, Uanis(C18) \\sim Ueq, Uanis(C20) \\sim Ueq: with sigma of
0.01 and sigma for terminal atoms of 0.02
4. Others
 Fixed Sof: N3(0.5) C4(0.5) H4A(0.5) H4B(0.5) C5(0.5) H5A(0.5) H5B(0.5)
 N6(0.5) C7(0.5) H7A(0.5) H7B(0.5) C8(0.5) H8A(0.5) H8B(0.5) N9(0.5) C10(0.5)
 H10A(0.5) H10B(0.5) C11(0.5) H11A(0.5) H11B(0.5) N12(0.5) C13(0.5) H13A(0.5)
 H13B(0.5) C14(0.5) H14A(0.5) H14B(0.5) O38(0.5) O39(0.5)
5.a Secondary CH2 refined with riding coordinates:
 C4(H4A,H4B), C5(H5A,H5B), C7(H7A,H7B), C8(H8A,H8B), C10(H10A,H10B), C11(H11A,
 H11B), C13(H13A,H13B), C14(H14A,H14B)
5.b Aromatic/amide H refined with riding coordinates:
 C17(H17), C18(H18), C24(H24), C25(H25), C27(H27), C28(H28), C34(H34), C35(H35)
;

loop_
_space_group_symop_id
_space_group_symop_operation_xyz
1 'x, y, z'
2 '-x, -y+1/2, z+1/2'
3 'x, -y, -z'
4 '-x, y+1/2, -z+1/2'
5 'x+1/2, y+1/2, z'
6 '-x+1/2, -y+1, z+1/2'
7 'x+1/2, -y+1/2, -z'
8 '-x+1/2, y+1, -z+1/2'
9 '-x, -y, -z'
10 'x, y-1/2, -z-1/2'
11 '-x, y, z'
12 'x, -y-1/2, z-1/2'
13 '-x+1/2, -y+1/2, -z'
14 'x+1/2, y, -z-1/2'
15 '-x+1/2, y+1/2, z'
16 'x+1/2, -y, z-1/2'

loop_
_atom_site_label
_atom_site_type_symbol
_atom_site_fract_x
_atom_site_fract_y
_atom_site_fract_z
_atom_site_U_iso_or_equiv
_atom_site_adp_type
_atom_site_occupancy
_atom_site_symmetry_multiplicity
_atom_site_calc_flag
_atom_site_disorder_assembly
_atom_site_disorder_group
_atom_site_refinement_flags_posn
_atom_site_refinement_flags_adp
Cd1 Cd 0.5000 0.656938(13) 0.53724(2) 0.0724(2) Uani 1 2 d . . S T
Cd2 Cd 0.0000 0.578761(17) 0.65755(4) 0.0933(2) Uani 1 2 d . . S T
N3 N 0.5098(6) 0.5991(2) 0.5047(4) 0.074(3) Uani 0.50 1 d A -1 . .
C4 C 0.4600(7) 0.5795(4) 0.5496(8) 0.097(3) Uani 0.50 1 d A -1 . .
H4A H 0.4555 0.5566 0.5298 0.117 Uiso 0.50 1 calc A -1 R .
H4B H 0.4727 0.5776 0.6012 0.117 Uiso 0.50 1 calc A -1 R .
C5 C 0.3986(7) 0.5980(4) 0.5454(10) 0.097(4) Uani 0.50 1 d A -1 . .
H5A H 0.3844 0.5980 0.4942 0.116 Uiso 0.50 1 calc A -1 R .
H5B H 0.3685 0.5857 0.5750 0.116 Uiso 0.50 1 calc A -1 R .
N6 N 0.4021(8) 0.6339(4) 0.5723(8) 0.072(3) Uani 0.50 1 d A -1 . U
C7 C 0.4029(4) 0.6374(4) 0.6559(6) 0.076(2) Uani 0.50 1 d A -1 . .
H7A H 0.4294 0.6198 0.6766 0.091 Uiso 0.50 1 calc A -1 R .
H7B H 0.3617 0.6336 0.6749 0.091 Uiso 0.50 1 calc A -1 R .
C8 C 0.4256(10) 0.6725(5) 0.6821(13) 0.101(6) Uani 0.50 1 d A -1 . .
H8A H 0.3984 0.6901 0.6629 0.122 Uiso 0.50 1 calc A -1 R .
H8B H 0.4241 0.6734 0.7360 0.122 Uiso 0.50 1 calc A -1 R .
N9 N 0.4866(4) 0.6791(2) 0.6578(4) 0.076(3) Uani 0.50 1 d A -1 . .
C10 C 0.5301(5) 0.6610(3) 0.7025(6) 0.086(3) Uani 0.50 1 d A -1 . .
H10A H 0.5167 0.6375 0.7079 0.103 Uiso 0.50 1 calc A -1 R .
H10B H 0.5312 0.6712 0.7517 0.103 Uiso 0.50 1 calc A -1 R .
C11 C 0.5920(8) 0.6613(5) 0.6713(11) 0.082(4) Uani 0.50 1 d A -1 . U
H11A H 0.6199 0.6500 0.7055 0.098 Uiso 0.50 1 calc A -1 R .
H11B H 0.6056 0.6849 0.6661 0.098 Uiso 0.50 1 calc A -1 R .
N12 N 0.5956(9) 0.6430(4) 0.5923(8) 0.083(4) Uani 0.50 1 d . -1 . U
C13 C 0.5941(5) 0.6060(4) 0.6011(10) 0.103(4) Uani 0.50 1 d A -1 . .
H13A H 0.5661 0.6000 0.6412 0.123 Uiso 0.50 1 calc A -1 R .
H13B H 0.6348 0.5978 0.6145 0.123 Uiso 0.50 1 calc A -1 R .
C14 C 0.5729(8) 0.5883(4) 0.5280(10) 0.096(4) Uani 0.50 1 d A -1 . .
H14A H 0.6018 0.5938 0.4886 0.116 Uiso 0.50 1 calc A -1 R .
H14B H 0.5734 0.5637 0.5350 0.116 Uiso 0.50 1 calc A -1 R .
C15 C 0.5000 0.5959(2) 0.4240(5) 0.099(2) Uani 1 2 d . . DS T
H15 H 0.5371(9) 0.6075(12) 0.414(4) 0.119 Uiso 1 1 d . . DR .
C16 C 0.5000 0.5597(2) 0.3899(5) 0.095(2) Uani 1 2 d . . S T
C17 C 0.4460(4) 0.5452(3) 0.3716(6) 0.158(3) Uani 1 1 d . . . U
H17 H 0.4089 0.5567 0.3777 0.189 Uiso 1 1 calc A . R .
C18 C 0.4482(5) 0.5111(3) 0.3421(7) 0.175(4) Uani 1 1 d A . . U
H18 H 0.4124 0.4980 0.3420 0.210 Uiso 1 1 calc . . R .
C19 C 0.5000 0.4973(3) 0.3147(8) 0.142(4) Uani 1 2 d . . S T
C20 C 0.5000 0.4634(5) 0.2725(7) 0.148(4) Uani 1 2 d . . S TU
O21 O 0.5462(6) 0.4505(3) 0.2618(6) 0.255(5) Uani 1 1 d . . . U
C22 C 0.3520(2) 0.65447(18) 0.5420(3) 0.0953(17) Uani 1 1 d . . D .
H22A H 0.360(3) 0.6488(16) 0.4916(16) 0.114 Uiso 1 1 d . . DR .
H22B H 0.354(3) 0.6793(6) 0.543(3) 0.114 Uiso 1 1 d . . DR .
C23 C 0.2877(2) 0.64284(18) 0.5610(3) 0.0952(15) Uani 1 1 d A . . .
C24 C 0.2590(3) 0.6187(2) 0.5189(4) 0.122(3) Uani 1 1 d . . . .
H24 H 0.2790 0.6099 0.4772 0.146 Uiso 1 1 calc A . R .
C25 C 0.2002(3) 0.6067(2) 0.5367(4) 0.118(2) Uani 1 1 d A . . .
H25 H 0.1817 0.5898 0.5079 0.141 Uiso 1 1 calc . . R .
C26 C 0.1697(2) 0.62023(16) 0.5974(3) 0.0932(15) Uani 1 1 d . . . .
C27 C 0.1981(2) 0.64479(17) 0.6403(3) 0.0984(16) Uani 1 1 d A . . .
H27 H 0.1776 0.6538 0.6813 0.118 Uiso 1 1 calc . . R .
C28 C 0.2571(2) 0.65639(17) 0.6232(4) 0.1028(17) Uani 1 1 d . . . .
H28 H 0.2759 0.6729 0.6526 0.123 Uiso 1 1 calc A . R .
C29 C 0.1073(2) 0.60721(18) 0.6176(4) 0.0968(16) Uani 1 1 d A . . .
O30 O 0.0824(2) 0.58419(16) 0.5774(3) 0.1309(18) Uani 1 1 d . . . .
O31 O 0.08101(19) 0.61850(12) 0.6738(3) 0.1105(13) Uani 1 1 d . . . .
C32 C 0.5000 0.7161(2) 0.6526(4) 0.093(2) Uani 1 2 d . . DS T
H32 H 0.5327(9) 0.7329(10) 0.640(3) 0.111 Uiso 1 1 d . . DR .
C33 C 0.5000 0.7358(2) 0.7273(5) 0.103(2) Uani 1 2 d . . S T
C34 C 0.5542(4) 0.7457(2) 0.7616(6) 0.149(3) Uani 1 1 d . . . .
H34 H 0.5917 0.7392 0.7412 0.179 Uiso 1 1 calc A . R .
C35 C 0.4469(4) 0.7348(3) 0.3266(5) 0.156(4) Uani 1 1 d . . . .
H35 H 0.4100 0.7297 0.3505 0.188 Uiso 1 1 calc . . R .
C36 C 0.5000 0.7230(2) 0.3554(4) 0.094(2) Uani 1 2 d . . S T
C37 C 0.5000 0.7004(2) 0.4237(4) 0.093(2) Uani 1 2 d . . DS T
O38 O 0.5454(7) 0.6990(5) 0.4644(8) 0.140(6) Uani 0.50 1 d A -1 D .
O39 O 0.5451(7) 0.6837(4) 0.4351(9) 0.135(5) Uani 0.50 1 d A -2 D .

loop_
_atom_site_aniso_label
_atom_site_aniso_U_11
_atom_site_aniso_U_22
_atom_site_aniso_U_33
_atom_site_aniso_U_23
_atom_site_aniso_U_13
_atom_site_aniso_U_12
Cd1 0.0687(3) 0.0795(4) 0.0691(3) 0.0006(2) 0.000 0.000
Cd2 0.0786(3) 0.0997(5) 0.1017(4) 0.0078(3) 0.000 0.000
N3 0.050(10) 0.084(4) 0.087(4) -0.005(3) -0.003(3) -0.003(3)
C4 0.096(9) 0.103(9) 0.093(8) -0.011(7) 0.000(7) -0.019(7)
C5 0.075(8) 0.111(11) 0.105(10) -0.011(8) 0.021(7) -0.024(7)
N6 0.067(4) 0.073(6) 0.076(6) -0.010(5) 0.006(5) -0.001(5)
C7 0.064(4) 0.096(8) 0.067(6) -0.004(5) 0.010(4) 0.004(5)
C8 0.120(16) 0.096(12) 0.088(9) -0.008(8) 0.017(10) 0.005(9)
N9 0.087(10) 0.075(4) 0.064(3) -0.002(3) 0.002(3) -0.001(4)
C10 0.075(5) 0.100(7) 0.081(6) -0.006(6) -0.005(5) -0.006(5)
C11 0.076(6) 0.094(9) 0.076(7) 0.004(7) -0.017(5) -0.026(7)
N12 0.072(5) 0.091(8) 0.086(8) -0.005(6) -0.007(5) -0.008(6)
C13 0.066(5) 0.106(9) 0.136(12) 0.025(10) -0.014(7) 0.006(5)
C14 0.075(9) 0.099(10) 0.115(12) -0.007(8) 0.003(8) 0.017(7)
C15 0.097(5) 0.096(6) 0.103(6) -0.015(5) 0.000 0.000
C16 0.085(4) 0.090(5) 0.111(6) -0.023(5) 0.000 0.000
C17 0.115(4) 0.165(7) 0.194(7) -0.078(6) 0.008(5) -0.016(5)
C18 0.151(6) 0.161(7) 0.213(8) -0.080(6) 0.030(6) -0.049(5)
C19 0.171(11) 0.098(7) 0.157(10) -0.027(7) 0.000 0.000
C20 0.153(8) 0.183(9) 0.110(6) -0.027(7) 0.000 0.000
O21 0.305(9) 0.224(8) 0.237(7) -0.078(6) -0.061(7) 0.064(7)
C22 0.071(3) 0.128(5) 0.087(3) 0.009(3) 0.005(2) 0.006(3)
C23 0.069(2) 0.128(5) 0.089(3) -0.006(3) 0.002(2) 0.009(3)
C24 0.078(3) 0.191(8) 0.095(4) -0.052(4) 0.012(3) -0.007(4)
C25 0.081(3) 0.166(7) 0.105(4) -0.039(4) 0.007(3) -0.002(4)
C26 0.068(2) 0.119(4) 0.093(3) -0.009(3) 0.000(2) -0.001(2)
C27 0.074(3) 0.122(5) 0.099(4) -0.017(3) 0.016(2) 0.006(3)
C28 0.072(3) 0.122(5) 0.114(4) -0.022(4) 0.010(3) 0.002(3)
C29 0.072(3) 0.121(5) 0.098(4) 0.001(3) -0.001(3) 0.008(3)
O30 0.087(2) 0.170(5) 0.136(4) -0.041(4) 0.008(2) -0.017(3)
O31 0.095(2) 0.119(3) 0.117(3) -0.011(3) 0.032(2) -0.022(2)
C32 0.120(6) 0.095(5) 0.064(4) -0.012(4) 0.000 0.000
C33 0.116(6) 0.097(6) 0.097(5) -0.021(5) 0.000 0.000
C34 0.127(5) 0.150(7) 0.169(7) -0.078(6) 0.047(5) -0.042(5)
C35 0.114(5) 0.218(10) 0.136(6) 0.102(7) -0.020(4) -0.051(6)
C36 0.112(5) 0.092(5) 0.078(4) 0.022(4) 0.000 0.000
C37 0.125(6) 0.078(5) 0.075(4) 0.017(4) 0.000 0.000
O38 0.144(9) 0.173(16) 0.104(10) 0.055(8) 0.027(8) 0.069(10)
O39 0.125(8) 0.168(15) 0.111(10) 0.061(9) 0.029(7) 0.056(9)

loop_
_atom_type_symbol
_atom_type_description
_atom_type_scat_dispersion_real
_atom_type_scat_dispersion_imag
_atom_type_scat_source
C C 0.0033 0.0016 'International Tables Vol C Tables 4.2.6.8 and 6.1.1.4'
H H 0.0000 0.0000 'International Tables Vol C Tables 4.2.6.8 and 6.1.1.4'
Cd Cd -0.7840 1.1970 'International Tables Vol C Tables 4.2.6.8 and 6.1.1.4'
N N 0.0061 0.0033 'International Tables Vol C Tables 4.2.6.8 and 6.1.1.4'
O O 0.0106 0.0060 'International Tables Vol C Tables 4.2.6.8 and 6.1.1.4'

loop_
_geom_angle_atom_site_label_1
_geom_angle_atom_site_label_2
_geom_angle_atom_site_label_3
_geom_angle
_geom_angle_site_symmetry_1
_geom_angle_site_symmetry_3
N3 Cd1 N3 10.4(7) . 11_655
N3 Cd1 N6 77.5(5) 11_655 11_655
N3 Cd1 N6 67.8(5) . 11_655
N3 Cd1 N6 67.8(5) 11_655 .
N3 Cd1 N6 77.5(5) . .
N3 Cd1 N9 126.5(3) 11_655 11_655
N3 Cd1 N9 125.0(3) 11_655 .
N3 Cd1 N9 126.5(3) . .
N3 Cd1 N9 125.0(3) . 11_655
N3 Cd1 N12 78.6(5) 11_655 11_655
N3 Cd1 N12 87.8(5) 11_655 .
N3 Cd1 N12 87.8(5) . 11_655
N3 Cd1 N12 78.6(5) . .
N6 Cd1 N6 125.4(8) 11_655 .
N9 Cd1 N6 90.3(4) . 11_655
N9 Cd1 N6 90.3(4) 11_655 .
N9 Cd1 N6 77.6(4) . .
N9 Cd1 N6 77.6(4) 11_655 11_655
N9 Cd1 N9 14.2(4) . 11_655
N9 Cd1 N12 65.8(4) 11_655 .
N9 Cd1 N12 65.8(4) . 11_655
N9 Cd1 N12 78.9(4) . .
N9 Cd1 N12 78.9(4) 11_655 11_655
N12 Cd1 N6 12.2(4) 11_655 .
N12 Cd1 N6 125.7(3) . .
N12 Cd1 N6 12.2(4) . 11_655
N12 Cd1 N6 125.7(3) 11_655 11_655
N12 Cd1 N12 122.9(8) 11_655 .
O38 Cd1 N3 120.3(4) 11_655 11_655
O38 Cd1 N3 125.5(4) . 11_655
O38 Cd1 N3 125.5(4) 11_655 .
O38 Cd1 N3 120.2(4) . .
O38 Cd1 N6 142.4(5) . .
O38 Cd1 N6 142.4(5) 11_655 11_655
O38 Cd1 N6 92.1(5) . 11_655
O38 Cd1 N6 92.1(5) 11_655 .
O38 Cd1 N9 108.2(4) 11_655 11_655
O38 Cd1 N9 101.9(4) . 11_655
O38 Cd1 N9 108.2(4) . .
O38 Cd1 N9 101.9(4) 11_655 .
O38 Cd1 N12 91.5(6) . .
O38 Cd1 N12 91.5(6) 11_655 11_655
O38 Cd1 N12 140.6(6) 11_655 .
O38 Cd1 N12 140.6(6) . 11_655
O38 Cd1 O38 50.3(7) . 11_655
O38 Cd1 O39 54.3(3) 11_655 .
O38 Cd1 O39 54.3(3) . 11_655
O38 Cd1 O39 19.7(4) 11_655 11_655
O38 Cd1 O39 19.7(4) . .
O39 Cd1 N3 106.0(4) 11_655 .
O39 Cd1 N3 101.5(4) 11_655 11_655
O39 Cd1 N3 101.5(4) . .
O39 Cd1 N3 106.0(4) . 11_655
O39 Cd1 N6 90.1(5) . 11_655
O39 Cd1 N6 138.6(5) 11_655 11_655
O39 Cd1 N6 90.1(5) 11_655 .
O39 Cd1 N6 138.6(5) . .
O39 Cd1 N9 127.8(5) 11_655 11_655
O39 Cd1 N9 127.8(5) . .
O39 Cd1 N9 120.6(5) . 11_655
O39 Cd1 N9 120.6(5) 11_655 .
O39 Cd1 N12 93.7(5) 11_655 11_655
O39 Cd1 N12 143.4(5) . 11_655
O39 Cd1 N12 143.4(5) 11_655 .
O39 Cd1 N12 93.7(5) . .
O39 Cd1 O39 49.8(7) 11_655 .
C20 Cd2 C29 117.90(15) 6 .
C20 Cd2 C29 117.90(15) 6 11
O21 Cd2 C20 25.5(3) 16_466 6
O21 Cd2 C20 25.5(3) 6 6
O21 Cd2 O21 49.2(6) 16_466 6
O21 Cd2 C29 92.4(3) 16_466 .
O21 Cd2 C29 140.0(3) 6 .
O21 Cd2 C29 140.0(3) 16_466 11
O21 Cd2 C29 92.4(3) 6 11
C29 Cd2 C29 120.8(3) 11 .
O30 Cd2 C20 123.1(2) 11 6
O30 Cd2 C20 123.1(2) . 6
O30 Cd2 O21 148.3(3) . 6
O30 Cd2 O21 101.8(4) 11 6
O30 Cd2 O21 101.8(4) . 16_466
O30 Cd2 O21 148.3(3) 11 16_466
O30 Cd2 C29 118.0(2) . 11
O30 Cd2 C29 28.38(18) 11 11
O30 Cd2 C29 28.38(18) . .
O30 Cd2 C29 118.0(2) 11 .
O30 Cd2 O30 101.7(3) . 11
O30 Cd2 O31 126.4(2) . 11
O30 Cd2 O31 55.91(17) 11 11
O30 Cd2 O31 55.91(17) . .
O30 Cd2 O31 126.4(2) 11 .
O31 Cd2 C20 108.2(3) 11 6
O31 Cd2 C20 108.2(3) . 6
O31 Cd2 O21 84.6(3) 11 6
O31 Cd2 O21 121.7(4) 11 16_466
O31 Cd2 O21 121.7(4) . 6
O31 Cd2 O21 84.6(3) . 16_466
O31 Cd2 C29 27.57(17) 11 11
O31 Cd2 C29 27.57(17) . .
O31 Cd2 C29 114.04(19) 11 .
O31 Cd2 C29 114.04(19) . 11
O31 Cd2 O31 96.1(2) 11 .
C4 N3 Cd1 106.4(7) . .
C14 N3 Cd1 106.6(9) . .
C14 N3 C4 110.8(13) . .
C15 N3 Cd1 108.3(6) . .
C15 N3 C4 111.7(9) . .
C15 N3 C14 112.7(9) . .
N3 C4 H4A 109.5 . .
N3 C4 H4B 109.5 . .
H4A C4 H4B 108.1 . .
C5 C4 N3 110.6(12) . .
C5 C4 H4A 109.5 . .
C5 C4 H4B 109.5 . .
C4 C5 H5A 109.0 . .
C4 C5 H5B 109.0 . .
H5A C5 H5B 107.8 . .
N6 C5 C4 112.9(13) . .
N6 C5 H5A 109.0 . .
N6 C5 H5B 109.0 . .
C5 N6 Cd1 108.4(10) . .
C5 N6 C7 114.1(14) . .
C7 N6 Cd1 102.6(9) . .
C22 N6 Cd1 110.9(9) . .
C22 N6 C5 111.1(12) . .
C22 N6 C7 109.4(11) . .
N6 C7 H7A 109.0 . .
N6 C7 H7B 109.0 . .
N6 C7 C8 112.9(13) . .
H7A C7 H7B 107.8 . .
C8 C7 H7A 109.0 . .
C8 C7 H7B 109.0 . .
C7 C8 H8A 109.3 . .
C7 C8 H8B 109.3 . .
H8A C8 H8B 108.0 . .
N9 C8 C7 111.6(15) . .
N9 C8 H8A 109.3 . .
N9 C8 H8B 109.3 . .
C8 N9 Cd1 109.4(10) . .
C8 N9 C10 110.8(13) . .
C8 N9 C32 112.4(10) . .
C10 N9 Cd1 104.8(6) . .
C10 N9 C32 112.9(7) . .
C32 N9 Cd1 106.1(5) . .
N9 C10 H10A 109.0 . .
N9 C10 H10B 109.0 . .
N9 C10 C11 112.9(11) . .
H10A C10 H10B 107.8 . .
C11 C10 H10A 109.0 . .
C11 C10 H10B 109.0 . .
C10 C11 H11A 109.1 . .
C10 C11 H11B 109.1 . .
C10 C11 N12 112.6(13) . .
H11A C11 H11B 107.8 . .
N12 C11 H11A 109.1 . .
N12 C11 H11B 109.1 . .
C11 N12 Cd1 103.1(11) . .
C13 N12 Cd1 104.8(10) . .
C13 N12 C11 110.5(15) . .
C13 N12 C22 112.0(13) . 11_655
C22 N12 Cd1 109.8(9) 11_655 .
C22 N12 C11 115.7(12) 11_655 .
N12 C13 H13A 109.5 . .
N12 C13 H13B 109.5 . .
N12 C13 C14 110.9(13) . .
H13A C13 H13B 108.1 . .
C14 C13 H13A 109.5 . .
C14 C13 H13B 109.5 . .
N3 C14 C13 112.6(11) . .
N3 C14 H14A 109.1 . .
N3 C14 H14B 109.1 . .
C13 C14 H14A 109.1 . .
C13 C14 H14B 109.1 . .
H14A C14 H14B 107.8 . .
N3 C15 N3 16.6(10) . 11_655
N3 C15 H15 106(4) 11_655 .
N3 C15 H15 91(4) . .
N3 C15 C16 117.9(8) 11_655 .
N3 C15 C16 117.9(8) . .
C16 C15 H15 112(4) . .
C17 C16 C15 119.0(5) 11_655 .
C17 C16 C15 119.0(5) . .
C17 C16 C17 121.6(10) 11_655 .
C16 C17 H17 121.5 . .
C16 C17 C18 117.0(9) . .
C18 C17 H17 121.5 . .
C17 C18 H18 118.8 . .
C19 C18 C17 122.4(9) . .
C19 C18 H18 118.8 . .
C18 C19 C18 114.1(12) . 11_655
C18 C19 C20 122.0(6) . .
C18 C19 C20 122.0(6) 11_655 .
C19 C20 Cd2 158.3(11) . 6_554
O21 C20 Cd2 65.9(9) 11_655 6_554
O21 C20 Cd2 65.9(9) . 6_554
O21 C20 C19 117.9(10) 11_655 .
O21 C20 C19 117.9(10) . .
O21 C20 O21 124(2) 11_655 .
C20 O21 Cd2 88.5(10) . 6_554
N6 C22 N12 19.5(7) . 11_655
N6 C22 H22A 95(4) . .
N6 C22 H22B 120(4) . .
N6 C22 C23 116.1(8) . .
N12 C22 H22A 111(4) 11_655 .
N12 C22 H22B 104(4) 11_655 .
H22A C22 H22B 104(5) . .
C23 C22 N12 117.9(8) . 11_655
C23 C22 H22A 109(4) . .
C23 C22 H22B 110(4) . .
C24 C23 C22 120.4(5) . .
C24 C23 C28 119.1(5) . .
C28 C23 C22 120.5(6) . .
C23 C24 H24 119.2 . .
C23 C24 C25 121.5(5) . .
C25 C24 H24 119.2 . .
C24 C25 H25 120.3 . .
C26 C25 C24 119.4(6) . .
C26 C25 H25 120.3 . .
C25 C26 C29 119.8(6) . .
C27 C26 C25 119.6(5) . .
C27 C26 C29 120.5(5) . .
C26 C27 H27 119.5 . .
C26 C27 C28 121.0(5) . .
C28 C27 H27 119.5 . .
C23 C28 H28 120.3 . .
C27 C28 C23 119.3(6) . .
C27 C28 H28 120.3 . .
C26 C29 Cd2 175.0(4) . .
O30 C29 Cd2 59.4(3) . .
O30 C29 C26 119.1(5) . .
O31 C29 Cd2 62.0(3) . .
O31 C29 C26 119.6(6) . .
O31 C29 O30 121.2(5) . .
C29 O30 Cd2 92.3(4) . .
C29 O31 Cd2 90.5(4) . .
N9 C32 N9 22.7(7) 11_655 .
N9 C32 H32 121(2) 11_655 .
N9 C32 H32 143(2) . .
N9 C32 C33 115.6(7) 11_655 .
N9 C32 C33 115.6(7) . .
C33 C32 H32 82(4) . .
C34 C33 C32 121.7(4) 11_655 .
C34 C33 C32 121.7(4) . .
C34 C33 C34 116.5(8) 11_655 .
C33 C34 H34 119.6 . .
C33 C34 C35 120.8(7) . 2_665
C35 C34 H34 119.6 2_665 .
C34 C35 H35 119.3 2_664 .
C36 C35 C34 121.5(7) . 2_664
C36 C35 H35 119.3 . .
C35 C36 C35 118.2(8) . 11_655
C35 C36 C37 120.7(4) 11_655 .
C35 C36 C37 120.7(4) . .
C36 C37 Cd1 176.0(6) . .
O38 C37 Cd1 60.9(10) . .
O38 C37 Cd1 60.9(10) 11_655 .
O38 C37 C36 120.6(10) 11_655 .
O38 C37 C36 120.6(10) . .
O38 C37 O38 106.8(16) 11_655 .
O39 C37 Cd1 61.2(9) 11_655 .
O39 C37 Cd1 61.2(9) . .
O39 C37 C36 117.3(9) 11_655 .
O39 C37 C36 117.3(9) . .
O39 C37 O38 38.3(7) . .
O39 C37 O38 122.1(9) 11_655 .
O39 C37 O38 122.1(9) . 11_655
O39 C37 O38 38.3(7) 11_655 11_655
O39 C37 O39 110.0(19) . 11_655
C37 O38 Cd1 91.5(11) . .
C37 O39 Cd1 92.1(9) . .

loop_
_geom_bond_atom_site_label_1
_geom_bond_atom_site_label_2
_geom_bond_distance
_geom_bond_site_symmetry_2
Cd1 N3 2.345(8) 11_655
Cd1 N3 2.345(8) .
Cd1 N6 2.394(17) .
Cd1 N6 2.393(17) 11_655
Cd1 N9 2.350(7) 11_655
Cd1 N9 2.350(7) .
Cd1 N12 2.365(18) .
Cd1 N12 2.365(18) 11_655
Cd1 O38 2.32(2) 11_655
Cd1 O38 2.32(2) .
Cd1 O39 2.328(17) 11_655
Cd1 O39 2.328(17) .
Cd2 C20 2.642(15) 6
Cd2 O21 2.413(10) 16_466
Cd2 O21 2.413(10) 6
Cd2 C29 2.679(6) .
Cd2 C29 2.679(6) 11
Cd2 O30 2.307(5) 11
Cd2 O30 2.307(5) .
Cd2 O31 2.365(4) 11
Cd2 O31 2.365(4) .
N3 C4 1.551(17) .
N3 C14 1.493(19) .
N3 C15 1.471(12) .
C4 H4A 0.9700 .
C4 H4B 0.9700 .
C4 C5 1.52(2) .
C5 H5A 0.9700 .
C5 H5B 0.9700 .
C5 N6 1.48(2) .
N6 C7 1.510(15) .
N6 C22 1.458(18) .
C7 H7A 0.9700 .
C7 H7B 0.9700 .
C7 C8 1.53(2) .
C8 H8A 0.9700 .
C8 H8B 0.9700 .
C8 N9 1.42(2) .
N9 C10 1.428(13) .
N9 C32 1.478(12) .
C10 H10A 0.9700 .
C10 H10B 0.9700 .
C10 C11 1.46(2) .
C11 H11A 0.9700 .
C11 H11B 0.9700 .
C11 N12 1.59(2) .
N12 C13 1.45(2) .
N12 C22 1.522(18) 11_655
C13 H13A 0.9700 .
C13 H13B 0.9700 .
C13 C14 1.55(2) .
C14 H14A 0.9700 .
C14 H14B 0.9700 .
C15 N3 1.471(12) 11_655
C15 H15 0.940(19) .
C15 C16 1.544(12) .
C16 C17 1.344(9) 11_655
C16 C17 1.344(9) .
C17 H17 0.9300 .
C17 C18 1.434(13) .
C18 H18 0.9300 .
C18 C19 1.341(12) .
C19 C18 1.341(12) 11_655
C19 C20 1.527(19) .
C20 Cd2 2.642(15) 6_554
C20 O21 1.140(12) 11_655
C20 O21 1.140(12) .
O21 Cd2 2.413(10) 6_554
C22 N12 1.522(19) 11_655
C22 H22A 0.95(2) .
C22 H22B 0.97(2) .
C22 C23 1.508(8) .
C23 C24 1.363(9) .
C23 C28 1.403(8) .
C24 H24 0.9300 .
C24 C25 1.397(9) .
C25 H25 0.9300 .
C25 C26 1.381(8) .
C26 C27 1.377(8) .
C26 C29 1.495(7) .
C27 H27 0.9300 .
C27 C28 1.393(8) .
C28 H28 0.9300 .
C29 O30 1.275(8) .
C29 O31 1.240(7) .
C32 N9 1.478(12) 11_655
C32 H32 0.99(2) .
C32 C33 1.547(11) .
C33 C34 1.384(9) 11_655
C33 C34 1.384(9) .
C34 H34 0.9300 .
C34 C35 1.396(10) 2_665
C35 C34 1.396(10) 2_664
C35 H35 0.9300 .
C35 C36 1.345(9) .
C36 C35 1.345(9) 11_655
C36 C37 1.513(10) .
C37 O38 1.228(14) 11_655
C37 O38 1.228(14) .
C37 O39 1.196(12) .
C37 O39 1.196(12) 11_655

loop_
_geom_torsion_atom_site_label_1
_geom_torsion_atom_site_label_2
_geom_torsion_atom_site_label_3
_geom_torsion_atom_site_label_4
_geom_torsion
_geom_torsion_site_symmetry_1
_geom_torsion_site_symmetry_4
Cd1 N3 C4 C5 45.8(13) . .
Cd1 N3 C14 C13 35.4(15) . .
Cd1 N3 C15 N3 -81.7(5) . 11_655
Cd1 N3 C15 C16 -176.1(3) . .
Cd1 N6 C7 C8 45.8(14) . .
Cd1 N6 C22 N12 -79(4) . 11_655
Cd1 N6 C22 C23 -179.2(5) . .
Cd1 N9 C10 C11 50.6(13) . .
Cd1 N9 C32 N9 -79.1(3) . 11_655
Cd1 N9 C32 C33 -174.6(2) . .
Cd1 N12 C13 C14 48.1(14) . .
N3 Cd1 N3 C4 -40.8(8) 11_655 .
N3 Cd1 N3 C14 -159.1(8) 11_655 .
N3 Cd1 N3 C15 79.5(7) 11_655 .
N3 Cd1 N6 C5 -7.5(11) . .
N3 Cd1 N6 C5 -3.5(10) 11_655 .
N3 Cd1 N6 C7 117.5(10) 11_655 .
N3 Cd1 N6 C7 113.5(9) . .
N3 Cd1 N6 C22 -125.8(8) 11_655 .
N3 Cd1 N6 C22 -129.8(8) . .
N3 Cd1 N9 C8 -73.8(12) . .
N3 Cd1 N9 C8 -61.1(12) 11_655 .
N3 Cd1 N9 C10 45.1(8) . .
N3 Cd1 N9 C10 57.8(8) 11_655 .
N3 Cd1 N9 C32 164.7(5) . .
N3 Cd1 N9 C32 177.4(5) 11_655 .
N3 Cd1 N12 C11 -137.7(11) . .
N3 Cd1 N12 C11 -132.8(10) 11_655 .
N3 Cd1 N12 C13 -22.0(10) . .
N3 Cd1 N12 C13 -17.1(11) 11_655 .
N3 Cd1 N12 C22 98.5(8) . 11_655
N3 Cd1 N12 C22 103.4(8) 11_655 11_655
N3 Cd1 C37 C36 5.8(4) . .
N3 Cd1 C37 C36 -5.8(4) 11_655 .
N3 Cd1 C37 O38 107.5(10) 11_655 11_655
N3 Cd1 C37 O38 -107.5(10) . .
N3 Cd1 C37 O38 -119.1(9) 11_655 .
N3 Cd1 C37 O38 119.1(9) . 11_655
N3 Cd1 C37 O39 -75.0(11) 11_655 .
N3 Cd1 C37 O39 -63.5(11) . .
N3 Cd1 C37 O39 75.0(11) . 11_655
N3 Cd1 C37 O39 63.5(11) 11_655 11_655
N3 Cd1 O38 C37 76.3(10) 11_655 .
N3 Cd1 O38 C37 87.0(9) . .
N3 Cd1 O39 C37 114.6(10) 11_655 .
N3 Cd1 O39 C37 124.3(10) . .
N3 C4 C5 N6 -57.1(16) . .
N3 C15 C16 C17 -103.2(10) 11_655 11_655
N3 C15 C16 C17 103.2(10) . .
N3 C15 C16 C17 84.4(12) 11_655 .
N3 C15 C16 C17 -84.4(12) . 11_655
C4 N3 C14 C13 -80.0(15) . .
C4 N3 C15 N3 35.2(9) . 11_655
C4 N3 C15 C16 -59.3(11) . .
C4 C5 N6 Cd1 35.7(15) . .
C4 C5 N6 C7 -77.9(17) . .
C4 C5 N6 C22 157.9(12) . .
C5 N6 C7 C8 162.8(15) . .
C5 N6 C22 N12 160(4) . 11_655
C5 N6 C22 C23 60.1(13) . .
N6 Cd1 N3 C4 117.1(9) 11_655 .
N6 Cd1 N3 C4 -19.9(9) . .
N6 Cd1 N3 C14 -1.2(9) 11_655 .
N6 Cd1 N3 C14 -138.2(9) . .
N6 Cd1 N3 C15 100.4(8) . .
N6 Cd1 N3 C15 -122.7(8) 11_655 .
N6 Cd1 N6 C5 -58.3(14) 11_655 .
N6 Cd1 N6 C7 62.7(12) 11_655 .
N6 Cd1 N6 C22 179.4(3) 11_655 .
N6 Cd1 N9 C8 -136.1(11) 11_655 .
N6 Cd1 N9 C8 -9.8(11) . .
N6 Cd1 N9 C10 109.1(8) . .
N6 Cd1 N9 C10 -17.2(8) 11_655 .
N6 Cd1 N9 C32 -131.2(6) . .
N6 Cd1 N9 C32 102.5(6) 11_655 .
N6 Cd1 N12 C11 -165(4) 11_655 .
N6 Cd1 N12 C11 -72.3(11) . .
N6 Cd1 N12 C13 43.3(13) . .
N6 Cd1 N12 C13 -50(3) 11_655 .
N6 Cd1 N12 C22 163.8(7) . 11_655
N6 Cd1 N12 C22 71(3) 11_655 11_655
N6 Cd1 C37 C36 -82.3(4) . .
N6 Cd1 C37 C36 82.3(4) 11_655 .
N6 Cd1 C37 O38 -31.0(10) 11_655 .
N6 Cd1 C37 O38 -164.4(9) 11_655 11_655
N6 Cd1 C37 O38 31.0(10) . 11_655
N6 Cd1 C37 O38 164.4(9) . .
N6 Cd1 C37 O39 -151.5(11) . .
N6 Cd1 C37 O39 151.5(11) 11_655 11_655
N6 Cd1 C37 O39 -13.0(12) . 11_655
N6 Cd1 C37 O39 13.0(12) 11_655 .
N6 Cd1 O38 C37 152.5(9) 11_655 .
N6 Cd1 O38 C37 -23.2(13) . .
N6 Cd1 O39 C37 -168.3(10) 11_655 .
N6 Cd1 O39 C37 40.3(14) . .
N6 C7 C8 N9 -60(2) . .
N6 C22 C23 C24 -85.9(9) . .
N6 C22 C23 C28 93.1(9) . .
C7 N6 C22 N12 33(3) . 11_655
C7 N6 C22 C23 -66.8(12) . .
C7 C8 N9 Cd1 37.6(18) . .
C7 C8 N9 C10 -77.5(17) . .
C7 C8 N9 C32 155.2(12) . .
C8 N9 C10 C11 168.5(14) . .
C8 N9 C32 N9 161.4(11) . 11_655
C8 N9 C32 C33 65.8(12) . .
N9 Cd1 N3 C4 61.6(10) 11_655 .
N9 Cd1 N3 C4 44.2(10) . .
N9 Cd1 N3 C14 -56.7(10) 11_655 .
N9 Cd1 N3 C14 -74.1(10) . .
N9 Cd1 N3 C15 -178.1(5) 11_655 .
N9 Cd1 N3 C15 164.4(5) . .
N9 Cd1 N6 C5 -139.8(12) . .
N9 Cd1 N6 C5 -133.3(11) 11_655 .
N9 Cd1 N6 C7 -12.3(9) 11_655 .
N9 Cd1 N6 C7 -18.8(8) . .
N9 Cd1 N6 C22 97.9(8) . .
N9 Cd1 N6 C22 104.4(7) 11_655 .
N9 Cd1 N9 C8 -162.6(11) 11_655 .
N9 Cd1 N9 C10 -43.7(7) 11_655 .
N9 Cd1 N9 C32 76.0(4) 11_655 .
N9 Cd1 N12 C11 -0.7(9) 11_655 .
N9 Cd1 N12 C11 -6.5(9) . .
N9 Cd1 N12 C13 115.0(12) 11_655 .
N9 Cd1 N12 C13 109.2(11) . .
N9 Cd1 N12 C22 -124.5(10) 11_655 11_655
N9 Cd1 N12 C22 -130.3(9) . 11_655
N9 Cd1 C37 C36 -171.9(3) . .
N9 Cd1 C37 C36 171.9(3) 11_655 .
N9 Cd1 C37 O38 58.6(9) 11_655 .
N9 Cd1 C37 O38 74.8(9) . .
N9 Cd1 C37 O38 -58.6(9) . 11_655
N9 Cd1 C37 O38 -74.8(9) 11_655 11_655
N9 Cd1 C37 O39 -118.8(11) 11_655 11_655
N9 Cd1 C37 O39 118.8(11) . .
N9 Cd1 C37 O39 102.7(11) 11_655 .
N9 Cd1 C37 O39 -102.7(11) . 11_655
N9 Cd1 O38 C37 -116.5(8) . .
N9 Cd1 O38 C37 -129.7(8) 11_655 .
N9 Cd1 O39 C37 -77.8(11) . .
N9 Cd1 O39 C37 -92.6(10) 11_655 .
N9 C10 C11 N12 -62.3(18) . .
N9 C32 C33 C34 104.0(10) . .
N9 C32 C33 C34 -104.0(10) 11_655 11_655
N9 C32 C33 C34 78.8(11) 11_655 .
N9 C32 C33 C34 -78.8(11) . 11_655
C10 N9 C32 N9 35.1(7) . 11_655
C10 N9 C32 C33 -60.4(8) . .
C10 C11 N12 Cd1 35.3(16) . .
C10 C11 N12 C13 -76.2(19) . .
C10 C11 N12 C22 155.2(14) . 11_655
C11 N12 C13 C14 158.5(14) . .
N12 Cd1 N3 C4 -13.2(9) 11_655 .
N12 Cd1 N3 C4 111.0(9) . .
N12 Cd1 N3 C14 -131.5(9) 11_655 .
N12 Cd1 N3 C14 -7.3(9) . .
N12 Cd1 N3 C15 107.1(8) 11_655 .
N12 Cd1 N3 C15 -128.7(8) . .
N12 Cd1 N6 C5 -154(4) 11_655 .
N12 Cd1 N6 C5 -73.3(12) . .
N12 Cd1 N6 C7 47.7(11) . .
N12 Cd1 N6 C7 -33(3) 11_655 .
N12 Cd1 N6 C22 84(4) 11_655 .
N12 Cd1 N6 C22 164.4(6) . .
N12 Cd1 N9 C8 -140.5(12) . .
N12 Cd1 N9 C8 -6.5(11) 11_655 .
N12 Cd1 N9 C10 112.4(8) 11_655 .
N12 Cd1 N9 C10 -21.6(8) . .
N12 Cd1 N9 C32 -128.0(7) 11_655 .
N12 Cd1 N9 C32 98.1(6) . .
N12 Cd1 N12 C11 -57.9(14) 11_655 .
N12 Cd1 N12 C13 57.8(14) 11_655 .
N12 Cd1 N12 C22 178.3(3) 11_655 11_655
N12 Cd1 C37 C36 95.9(4) . .
N12 Cd1 C37 C36 -95.9(4) 11_655 .
N12 Cd1 C37 O38 150.8(9) 11_655 .
N12 Cd1 C37 O38 -150.8(9) . 11_655
N12 Cd1 C37 O38 17.4(10) 11_655 11_655
N12 Cd1 C37 O38 -17.4(10) . .
N12 Cd1 C37 O39 165.1(11) . 11_655
N12 Cd1 C37 O39 -26.7(12) 11_655 11_655
N12 Cd1 C37 O39 -165.1(11) 11_655 .
N12 Cd1 C37 O39 26.7(12) . .
N12 Cd1 O38 C37 164.7(9) . .
N12 Cd1 O38 C37 -42.7(13) 11_655 .
N12 Cd1 O39 C37 -156.6(10) . .
N12 Cd1 O39 C37 22.4(16) 11_655 .
N12 C13 C14 N3 -60.3(18) . .
N12 C22 C23 C24 -107.7(10) 11_655 .
N12 C22 C23 C28 71.3(10) 11_655 .
C14 N3 C4 C5 161.3(13) . .
C14 N3 C15 N3 160.7(9) . 11_655
C14 N3 C15 C16 66.3(11) . .
C15 N3 C4 C5 -72.2(12) . .
C15 N3 C14 C13 154.0(11) . .
C15 C16 C17 C18 -178.2(10) . .
C16 C17 C18 C19 -17.8(19) . .
C17 C16 C17 C18 10(2) 11_655 .
C17 C18 C19 C18 25(2) . 11_655
C17 C18 C19 C20 -170.2(13) . .
C18 C19 C20 Cd2 -98.0(14) 11_655 6_554
C18 C19 C20 Cd2 98.1(14) . 6_554
C18 C19 C20 O21 167.3(17) 11_655 11_655
C18 C19 C20 O21 -167.3(17) . .
C18 C19 C20 O21 -3(2) 11_655 .
C18 C19 C20 O21 3(2) . 11_655
C19 C20 O21 Cd2 -156.2(13) . 6_554
C20 Cd2 C29 C26 35(5) 6 .
C20 Cd2 C29 O30 108.6(6) 6 .
C20 Cd2 C29 O31 -75.6(6) 6 .
C20 Cd2 O30 C29 -88.3(6) 6 .
C20 Cd2 O31 C29 115.7(5) 6 .
O21 Cd2 C29 C26 37(5) 16_466 .
O21 Cd2 C29 C26 51(5) 6 .
O21 Cd2 C29 O30 110.7(5) 16_466 .
O21 Cd2 C29 O30 125.4(6) 6 .
O21 Cd2 C29 O31 -58.8(6) 6 .
O21 Cd2 C29 O31 -73.5(5) 16_466 .
O21 Cd2 O30 C29 -72.7(5) 16_466 .
O21 Cd2 O30 C29 -94.1(8) 6 .
O21 Cd2 O31 C29 105.9(5) 16_466 .
O21 Cd2 O31 C29 139.8(4) 6 .
O21 C20 O21 Cd2 34(2) 11_655 6_554
C22 N6 C7 C8 -72.0(15) . .
C22 N12 C13 C14 -70.9(15) 11_655 .
C22 C23 C24 C25 178.1(7) . .
C22 C23 C28 C27 -178.9(6) . .
C23 C24 C25 C26 1.5(13) . .
C24 C23 C28 C27 0.1(10) . .
C24 C25 C26 C27 -1.2(11) . .
C24 C25 C26 C29 -179.0(7) . .
C25 C26 C27 C28 0.3(10) . .
C25 C26 C29 Cd2 70(5) . .
C25 C26 C29 O30 -1.5(9) . .
C25 C26 C29 O31 177.3(6) . .
C26 C27 C28 C23 0.2(10) . .
C26 C29 O30 Cd2 174.5(5) . .
C26 C29 O31 Cd2 -174.6(5) . .
C27 C26 C29 Cd2 -108(5) . .
C27 C26 C29 O30 -179.2(6) . .
C27 C26 C29 O31 -0.4(9) . .
C28 C23 C24 C25 -1.0(12) . .
C29 Cd2 C29 C26 -167(5) 11 .
C29 Cd2 C29 O30 -92.6(5) 11 .
C29 Cd2 C29 O31 83.2(5) 11 .
C29 Cd2 O30 C29 103.7(5) 11 .
C29 Cd2 O31 C29 -111.0(4) 11 .
C29 C26 C27 C28 178.1(6) . .
O30 Cd2 C29 C26 -74(5) . .
O30 Cd2 C29 C26 -134(5) 11 .
O30 Cd2 C29 O30 -60.1(4) 11 .
O30 Cd2 C29 O31 115.8(4) 11 .
O30 Cd2 C29 O31 175.9(7) . .
O30 Cd2 O30 C29 128.6(3) 11 .
O30 Cd2 O31 C29 -2.4(4) . .
O30 Cd2 O31 C29 -81.2(4) 11 .
O30 C29 O31 Cd2 4.2(7) . .
O31 Cd2 C29 C26 163(5) 11 .
O31 Cd2 C29 C26 110(5) . .
O31 Cd2 C29 O30 -122.8(4) 11 .
O31 Cd2 C29 O30 -175.9(7) . .
O31 Cd2 C29 O31 53.0(4) 11 .
O31 Cd2 O30 C29 72.5(5) 11 .
O31 Cd2 O30 C29 2.3(4) . .
O31 Cd2 O31 C29 -132.8(3) 11 .
O31 C29 O30 Cd2 -4.3(7) . .
C32 N9 C10 C11 -64.4(13) . .
C32 C33 C34 C35 176.0(10) . 2_665
C34 C33 C34 C35 -1(2) 11_655 2_665
C34 C35 C36 C35 10(2) 2_664 11_655
C34 C35 C36 C37 -177.0(10) 2_664 .
C35 C36 C37 Cd1 93.4(9) . .
C35 C36 C37 Cd1 -93.4(9) 11_655 .
C35 C36 C37 O38 155.4(12) 11_655 11_655
C35 C36 C37 O38 -17.8(16) . 11_655
C35 C36 C37 O38 -155.4(12) . .
C35 C36 C37 O38 17.8(16) 11_655 .
C35 C36 C37 O39 26.2(16) . 11_655
C35 C36 C37 O39 -160.6(13) 11_655 11_655
C35 C36 C37 O39 160.6(13) . .
C35 C36 C37 O39 -26.2(16) 11_655 .
C36 C37 O38 Cd1 -175.7(7) . .
C36 C37 O39 Cd1 -175.8(6) . .
O38 Cd1 N3 C4 -163.9(8) . .
O38 Cd1 N3 C4 -103.5(9) 11_655 .
O38 Cd1 N3 C14 138.2(9) 11_655 .
O38 Cd1 N3 C14 77.7(9) . .
O38 Cd1 N3 C15 16.8(10) 11_655 .
O38 Cd1 N3 C15 -43.7(9) . .
O38 Cd1 N6 C5 116.4(12) . .
O38 Cd1 N6 C5 118.5(11) 11_655 .
O38 Cd1 N6 C7 -120.5(9) 11_655 .
O38 Cd1 N6 C7 -122.6(10) . .
O38 Cd1 N6 C22 -3.8(8) 11_655 .
O38 Cd1 N6 C22 -5.9(12) . .
O38 Cd1 N9 C8 131.6(11) . .
O38 Cd1 N9 C8 79.8(11) 11_655 .
O38 Cd1 N9 C10 -161.3(7) 11_655 .
O38 Cd1 N9 C10 -109.5(7) . .
O38 Cd1 N9 C32 10.1(6) . .
O38 Cd1 N9 C32 -41.7(6) 11_655 .
O38 Cd1 N12 C11 88.9(12) 11_655 .
O38 Cd1 N12 C11 101.7(10) . .
O38 Cd1 N12 C13 -142.6(11) . .
O38 Cd1 N12 C13 -155.4(10) 11_655 .
O38 Cd1 N12 C22 -22.1(9) . 11_655
O38 Cd1 N12 C22 -34.9(13) 11_655 11_655
O38 Cd1 C37 C36 -113.3(9) 11_655 .
O38 Cd1 C37 C36 113.3(9) . .
O38 Cd1 C37 O38 -133.4(18) . 11_655
O38 Cd1 C37 O38 133.4(18) 11_655 .
O38 Cd1 C37 O39 -44.1(8) 11_655 11_655
O38 Cd1 C37 O39 -177.5(18) . 11_655
O38 Cd1 C37 O39 177.5(18) 11_655 .
O38 Cd1 C37 O39 44.1(8) . .
O38 Cd1 O38 C37 -25.9(10) 11_655 .
O38 Cd1 O39 C37 -72.4(15) . .
O38 Cd1 O39 C37 -1.4(10) 11_655 .
O38 C37 O38 Cd1 41.5(16) 11_655 .
O38 C37 O39 Cd1 79(2) . .
O38 C37 O39 Cd1 2.6(18) 11_655 .
O39 Cd1 N3 C4 -106.4(9) 11_655 .
O39 Cd1 N3 C4 -157.5(9) . .
O39 Cd1 N3 C14 135.3(9) 11_655 .
O39 Cd1 N3 C14 84.2(9) . .
O39 Cd1 N3 C15 -37.3(8) . .
O39 Cd1 N3 C15 13.9(8) 11_655 .
O39 Cd1 N6 C5 85.7(13) . .
O39 Cd1 N6 C5 98.8(12) 11_655 .
O39 Cd1 N6 C7 -140.1(10) 11_655 .
O39 Cd1 N6 C7 -153.3(8) . .
O39 Cd1 N6 C22 -23.5(8) 11_655 .
O39 Cd1 N6 C22 -36.6(11) . .
O39 Cd1 N9 C8 72.9(11) 11_655 .
O39 Cd1 N9 C8 133.5(11) . .
O39 Cd1 N9 C10 -168.2(7) 11_655 .
O39 Cd1 N9 C10 -107.6(7) . .
O39 Cd1 N9 C32 -48.5(6) 11_655 .
O39 Cd1 N9 C32 12.1(7) . .
O39 Cd1 N12 C11 121.4(11) . .
O39 Cd1 N12 C11 120.9(11) 11_655 .
O39 Cd1 N12 C13 -123.0(11) . .
O39 Cd1 N12 C13 -123.4(12) 11_655 .
O39 Cd1 N12 C22 -2.5(9) . 11_655
O39 Cd1 N12 C22 -2.9(14) 11_655 11_655
O39 Cd1 C37 C36 69.2(11) . .
O39 Cd1 C37 C36 -69.2(11) 11_655 .
O39 Cd1 C37 O38 177.5(18) 11_655 .
O39 Cd1 C37 O38 -44.1(8) . .
O39 Cd1 C37 O38 44.1(8) 11_655 11_655
O39 Cd1 C37 O38 -177.5(18) . 11_655
O39 Cd1 C37 O39 -138(2) 11_655 .
O39 Cd1 C37 O39 138(2) . 11_655
O39 Cd1 O38 C37 68.0(16) . .
O39 Cd1 O38 C37 -1.4(10) 11_655 .
O39 Cd1 O39 C37 23.0(11) 11_655 .
O39 C37 O38 Cd1 2.6(18) 11_655 .
O39 C37 O38 Cd1 -79(2) . .
O39 C37 O39 Cd1 -38.2(16) 11_655 .

loop_
_platon_squeeze_void_nr
_platon_squeeze_void_average_x
_platon_squeeze_void_average_y
_platon_squeeze_void_average_z
_platon_squeeze_void_volume
_platon_squeeze_void_count_electrons
_platon_squeeze_void_content
1 0.053 -0.008 -0.005 9212 1298 ' '
